data_7155592
loop_
_publ_author_name
'Sekiya, Ryo'
'Fukuda, Morihiko'
'Kuroda, Reiko'

_publ_section_title
;
 Site-selective anion recognition of an interlocked dimer
;
_journal_name_full 'Org. Biomol. Chem.'
_journal_paper_doi 10.1039/C7OB00328E
_journal_year 2017
_chemical_formula_moiety '2(C100 H80 N8 O20 Pd2)'
_chemical_formula_sum 'C200 H160 N16 O40 Pd4'
_chemical_formula_weight 3853.03
_chemical_name_systematic
;
 ?
;
_space_group_crystal_system tetragonal
_space_group_IT_number 126
_space_group_name_Hall '-P 4a 2bc'
_space_group_name_H-M_alt 'P 4/n n c'
_symmetry_space_group_name_Hall '-P 4a 2bc'
_symmetry_space_group_name_H-M 'P 4/n n c :2'
_atom_sites_solution_hydrogens geom
_audit_creation_date 2015-06-06T13:53:26-00:00
_audit_creation_method 'WinGX routine CIF_UPDATE'
_audit_update_record
;
2015-06-06 deposited with the CCDC.
2017-04-20 downloaded from the CCDC.
;
_cell_angle_alpha 90
_cell_angle_beta 90
_cell_angle_gamma 90
_cell_formula_units_Z 2
_cell_length_a 18.9525(12)
_cell_length_b 18.9525(12)
_cell_length_c 38.292(4)
_cell_measurement_reflns_used 3011
_cell_measurement_temperature 103(2)
_cell_measurement_theta_max 20.87
_cell_measurement_theta_min 1.519
_cell_volume 13754.4(19)
_computing_cell_refinement 'Bruker SAINT'
_computing_data_collection 'Bruker XSCANS'
_computing_data_reduction 'SHELXS-2013 (Sheldrick, 2013)'
_computing_structure_refinement 'SHELXL-2013 (Sheldrick, 2013)'
_diffrn_ambient_temperature 103(2)
_diffrn_measured_fraction_theta_full 0.583
_diffrn_measured_fraction_theta_max 0.998
_diffrn_measurement_device_type 'Bruker P4'
_diffrn_measurement_method '\w scans'
_diffrn_radiation_monochromator graphite
_diffrn_radiation_probe x-ray
_diffrn_radiation_source 'sealed tube'
_diffrn_radiation_type MoK\a
_diffrn_radiation_wavelength 0.71073
_diffrn_reflns_av_R_equivalents 0.0603
_diffrn_reflns_av_unetI/netI 0.0399
_diffrn_reflns_limit_h_max 18
_diffrn_reflns_limit_h_min -12
_diffrn_reflns_limit_k_max 18
_diffrn_reflns_limit_k_min -18
_diffrn_reflns_limit_l_max 38
_diffrn_reflns_limit_l_min -38
_diffrn_reflns_number 45364
_diffrn_reflns_theta_full 25.242
_diffrn_reflns_theta_max 20.874
_diffrn_reflns_theta_min 1.519
_diffrn_standards_decay_% 0
_diffrn_standards_interval_count 0
_diffrn_standards_interval_time 0
_diffrn_standards_number 0
_exptl_absorpt_coefficient_mu 0.312
_exptl_absorpt_correction_type none
_exptl_crystal_colour colorless
_exptl_crystal_density_diffrn 0.93
_exptl_crystal_description block
_exptl_crystal_F_000 3952
_exptl_crystal_size_max 0.10
_exptl_crystal_size_mid 0.08
_exptl_crystal_size_min 0.06
_refine_diff_density_max 1.138
_refine_diff_density_min -0.441
_refine_diff_density_rms 0.102
_refine_ls_extinction_method none
_refine_ls_goodness_of_fit_ref 1.092
_refine_ls_hydrogen_treatment constr
_refine_ls_matrix_type full
_refine_ls_number_parameters 230
_refine_ls_number_reflns 3643
_refine_ls_number_restraints 13
_refine_ls_restrained_S_all 1.092
_refine_ls_R_factor_all 0.1409
_refine_ls_R_factor_gt 0.099
_refine_ls_shift/su_max 0.001
_refine_ls_shift/su_mean 0.000
_refine_ls_structure_factor_coef Fsqd
_refine_ls_weighting_details
;
 w=1/[\s^2^(Fo^2^)+(0.2000P)^2^]
 where P=(Fo^2^+2Fc^2^)/3
;
_refine_ls_weighting_scheme calc
_refine_ls_wR_factor_gt 0.2835
_refine_ls_wR_factor_ref 0.3174
_reflns_number_gt 2030
_reflns_number_total 3643
_reflns_threshold_expression 'I > 2\s(I)'
_cod_data_source_file c7ob00328e2.cif
_cod_data_source_block interlock-dioxane
_cod_depositor_comments
;
The following automatic conversions were performed:

'_diffrn_radiation_probe' value 'X-ray' changed to 'x-ray' according
to
/home/data/users/saulius/crontab/automatic-downloads/rss-feeds/RSC/lib/dictionaries/cif_core.dic
dictionary named 'cif_core.dic' version 2.4.2 from 2011-04-26.

Automatic conversion script
Id: cif_fix_values 4973 2017-02-22 13:04:09Z antanas 
;
_cod_original_cell_volume 13754(2)
_cod_database_code 7155592

loop_
_space_group_symop_operation_xyz
'x, y, z'
'-x+1/2, -y+1/2, z'
'-y+1/2, x, z'
'y, -x+1/2, z'
'-x+1/2, y, -z+1/2'
'x, -y+1/2, -z+1/2'
'y, x, -z+1/2'
'-y+1/2, -x+1/2, -z+1/2'
'-x, -y, -z'
'x-1/2, y-1/2, -z'
'y-1/2, -x, -z'
'-y, x-1/2, -z'
'x-1/2, -y, z-1/2'
'-x, y-1/2, z-1/2'
'-y, -x, z-1/2'
'y-1/2, x-1/2, z-1/2'

loop_
_atom_site_label
_atom_site_type_symbol
_atom_site_fract_x
_atom_site_fract_y
_atom_site_fract_z
_atom_site_U_iso_or_equiv
_atom_site_adp_type
_atom_site_occupancy
_atom_site_site_symmetry_order
_atom_site_calc_flag
_atom_site_refinement_flags_posn
_atom_site_refinement_flags_adp
_atom_site_refinement_flags_occupancy
_atom_site_disorder_assembly
_atom_site_disorder_group
C1 C 0.3933(6) 0.2064(5) 0.8341(2) 0.101(3) Uani 1 1 d . . . . .
H1 H 0.3702 0.1954 0.8127 0.121 Uiso 1 1 calc R U . . .
C2 C 0.3898(6) 0.2469(5) 0.8910(2) 0.113(3) Uani 1 1 d . . . . .
H2 H 0.3648 0.2685 0.9096 0.135 Uiso 1 1 calc R U . . .
C3 C 0.4557(7) 0.2293(6) 0.8956(2) 0.130(4) Uani 1 1 d . . . . .
H3 H 0.4769 0.2351 0.9179 0.156 Uiso 1 1 calc R U . . .
C4 C 0.4947(5) 0.2024(4) 0.8682(2) 0.107(3) Uani 1 1 d . . . . .
H4 H 0.5431 0.1911 0.8714 0.128 Uiso 1 1 calc R U . . .
C5 C 0.4640(6) 0.1921(5) 0.8369(2) 0.102(3) Uani 1 1 d . . . . .
C6 C 0.3272(6) 0.1323(8) 0.4720(2) 0.126(4) Uani 1 1 d . . . . .
H6 H 0.3177 0.1571 0.493 0.152 Uiso 1 1 calc R U . . .
C7 C 0.3166(6) 0.1197(8) 0.4134(3) 0.144(4) Uani 1 1 d . . . . .
H7 H 0.3006 0.1365 0.3914 0.172 Uiso 1 1 calc R U . . .
C8 C 0.3494(7) 0.0569(8) 0.4144(4) 0.166(5) Uani 1 1 d . . . . .
H8 H 0.3575 0.0306 0.3936 0.199 Uiso 1 1 calc R U . . .
C9 C 0.3710(7) 0.0316(7) 0.4468(4) 0.171(5) Uani 1 1 d . . . . .
H9 H 0.3916 -0.014 0.4481 0.206 Uiso 1 1 calc R U . . .
C10 C 0.3642(6) 0.0679(8) 0.4749(3) 0.133(4) Uani 1 1 d . . . . .
C11 C 0.5060(5) 0.1622(5) 0.8072(2) 0.118(3) Uani 1 1 d . . . . .
H11A H 0.5517 0.1873 0.8054 0.141 Uiso 1 1 calc R U . . .
H11B H 0.5158 0.1117 0.8116 0.141 Uiso 1 1 calc R U . . .
N1 N 0.3046(5) 0.1614(5) 0.4425(2) 0.140(3) Uani 1 1 d . . . . .
N2 N 0.3554(4) 0.2348(4) 0.85973(18) 0.105(2) Uani 1 1 d . . . . .
O1 O 0.4670(3) 0.1701(3) 0.77538(12) 0.0969(16) Uani 1 1 d . . . . .
Pd1 Pd 0.25 0.25 0.44143(3) 0.1191(8) Uani 1 4 d S T P . .
Pd2 Pd 0.25 0.25 0.85770(3) 0.0963(7) Uani 1 4 d S T P . .
C12A C 0.3856(11) 0.0396(12) 0.5084(5) 0.105(7) Uiso 0.520(11) 1 d . U P A 1
H12A H 0.3472 0.0457 0.5257 0.125 Uiso 0.520(11) 1 calc R U P A 1
H12B H 0.3958 -0.0115 0.5062 0.125 Uiso 0.520(11) 1 calc R U P A 1
C13A C 0.4932(7) 0.1351(8) 0.7476(3) 0.088(6) Uiso 0.520(11) 1 d G U P A 1
C14A C 0.4583(5) 0.1472(8) 0.7163(4) 0.076(6) Uiso 0.520(11) 1 d G U P A 1
H14A H 0.4167 0.1751 0.7159 0.091 Uiso 0.520(11) 1 calc R U P A 1
C15A C 0.4844(6) 0.1185(8) 0.6855(3) 0.096(7) Uiso 0.520(11) 1 d G U P A 1
H15A H 0.4606 0.1267 0.664 0.115 Uiso 0.520(11) 1 calc R U P A 1
C16A C 0.5453(7) 0.0776(8) 0.6860(3) 0.101(5) Uiso 0.520(11) 1 d G U P A 1
C17A C 0.5801(6) 0.0655(8) 0.7174(4) 0.139(7) Uiso 0.520(11) 1 d G . P A 1
C18A C 0.5541(7) 0.0943(8) 0.7482(3) 0.110(6) Uiso 0.520(11) 1 d G U P A 1
H18A H 0.5779 0.086 0.7697 0.132 Uiso 0.520(11) 1 calc R U P A 1
C19A C 0.4704(7) 0.0701(9) 0.5531(3) 0.096(5) Uiso 0.520(11) 1 d G U P A 1
C20A C 0.5253(7) 0.1158(8) 0.5612(3) 0.104(5) Uiso 0.520(11) 1 d G U P A 1
H20A H 0.5414 0.1489 0.5444 0.125 Uiso 0.520(11) 1 calc R U P A 1
C21A C 0.5568(7) 0.1131(8) 0.5940(4) 0.142(7) Uiso 0.520(11) 1 d G U P A 1
C22A C 0.5333(8) 0.0646(9) 0.6186(3) 0.098(5) Uiso 0.520(11) 1 d G U P A 1
C23A C 0.4784(7) 0.0189(8) 0.6105(3) 0.118(6) Uiso 0.520(11) 1 d G U P A 1
H23A H 0.4623 -0.0143 0.6273 0.142 Uiso 0.520(11) 1 calc R U P A 1
C24A C 0.4469(6) 0.0216(8) 0.5777(4) 0.123(6) Uiso 0.520(11) 1 d G U P A 1
H24A H 0.4094 -0.0097 0.5722 0.147 Uiso 0.520(11) 1 calc R U P A 1
C25A C 0.5674(16) 0.0567(17) 0.6541(7) 0.176(11) Uiso 0.520(11) 1 d . . P A 1
O2A O 0.4450(11) 0.0748(10) 0.5194(5) 0.129(7) Uiso 0.520(11) 1 d . U P A 1
O3A O 0.6374(10) 0.0367(10) 0.6523(4) 0.173(7) Uiso 0.520(11) 1 d . . P A 1
O4A O 0.6153(7) 0.1747(7) 0.5993(3) 0.151(6) Uiso 0.520(11) 1 d . . P A 1
H4A H 0.6333 0.1711 0.6192 0.226 Uiso 0.520(11) 1 calc R U P A 1
O6A O 0.6397(8) 0.0359(9) 0.7193(4) 0.168(6) Uiso 0.520(11) 1 d . . P A 1
H6A H 0.6509 0.0202 0.6995 0.252 Uiso 0.520(11) 1 calc R U P A 1
C12B C 0.3986(15) 0.0672(14) 0.5114(6) 0.108(8) Uiso 0.480(11) 1 d . U P A 2
H12C H 0.3609 0.0805 0.528 0.13 Uiso 0.480(11) 1 calc R U P A 2
H12D H 0.4101 0.0172 0.5163 0.13 Uiso 0.480(11) 1 calc R U P A 2
C13B C 0.5006(7) 0.1531(8) 0.7454(3) 0.084(6) Uiso 0.480(11) 1 d G U P A 2
C14B C 0.4595(6) 0.1592(8) 0.7155(4) 0.114(10) Uiso 0.480(11) 1 d G U P A 2
H14B H 0.4131 0.1779 0.717 0.137 Uiso 0.480(11) 1 calc R U P A 2
C15B C 0.4863(6) 0.1378(8) 0.6834(3) 0.084(6) Uiso 0.480(11) 1 d G U P A 2
H15B H 0.4582 0.1419 0.6629 0.1 Uiso 0.480(11) 1 calc R U P A 2
C16B C 0.5542(6) 0.1104(7) 0.6812(2) 0.075(5) Uiso 0.480(11) 1 d G U P A 2
C17B C 0.5953(5) 0.1044(7) 0.7111(3) 0.083(5) Uiso 0.480(11) 1 d G . P A 2
C18B C 0.5685(7) 0.1258(7) 0.7432(2) 0.086(5) Uiso 0.480(11) 1 d G U P A 2
H18B H 0.5967 0.1217 0.7636 0.103 Uiso 0.480(11) 1 calc R U P A 2
C19B C 0.4787(7) 0.0975(8) 0.5500(3) 0.083(5) Uiso 0.480(11) 1 d G U P A 2
C20B C 0.4576(6) 0.0503(7) 0.5758(3) 0.106(6) Uiso 0.480(11) 1 d G U P A 2
H20B H 0.4196 0.0188 0.5715 0.127 Uiso 0.480(11) 1 calc R U P A 2
C21B C 0.4921(7) 0.0492(7) 0.6078(3) 0.076(4) Uiso 0.480(11) 1 d G U P A 2
C22B C 0.5477(7) 0.0953(8) 0.6141(3) 0.094(5) Uiso 0.480(11) 1 d G U P A 2
C23B C 0.5688(6) 0.1425(8) 0.5884(4) 0.122(6) Uiso 0.480(11) 1 d G U P A 2
H23B H 0.6068 0.174 0.5927 0.146 Uiso 0.480(11) 1 calc R U P A 2
C24B C 0.5343(7) 0.1436(8) 0.5563(3) 0.117(7) Uiso 0.480(11) 1 d G U P A 2
H24B H 0.5488 0.1758 0.5387 0.14 Uiso 0.480(11) 1 calc R U P A 2
C25B C 0.5917(10) 0.0931(10) 0.6473(4) 0.084(5) Uiso 0.480(11) 1 d . . P A 2
O2B O 0.4489(8) 0.1001(9) 0.5197(4) 0.104(6) Uiso 0.480(11) 1 d . U P A 2
O3B O 0.6526(8) 0.0787(8) 0.6449(3) 0.116(5) Uiso 0.480(11) 1 d . . P A 2
O4B O 0.4785(13) -0.0047(14) 0.6316(7) 0.243(11) Uiso 0.480(11) 1 d . . P A 2
H4B H 0.5031 0.0014 0.6496 0.365 Uiso 0.480(11) 1 calc R U P A 2
O6B O 0.6624(6) 0.0842(7) 0.7119(3) 0.116(5) Uiso 0.480(11) 1 d . . P A 2
H6B H 0.6751 0.0718 0.6918 0.174 Uiso 0.480(11) 1 calc R U P A 2

loop_
_atom_site_aniso_label
_atom_site_aniso_U_11
_atom_site_aniso_U_22
_atom_site_aniso_U_33
_atom_site_aniso_U_23
_atom_site_aniso_U_13
_atom_site_aniso_U_12
C1 0.133(9) 0.120(7) 0.050(6) 0.001(5) -0.014(6) -0.035(6)
C2 0.139(9) 0.143(8) 0.057(6) -0.013(5) -0.013(5) -0.007(7)
C3 0.128(9) 0.190(11) 0.071(7) -0.031(6) -0.037(6) 0.013(8)
C4 0.133(8) 0.107(7) 0.080(6) -0.016(5) -0.016(6) -0.009(6)
C5 0.095(7) 0.153(9) 0.057(6) -0.017(5) -0.015(5) -0.015(6)
C6 0.140(9) 0.181(11) 0.058(7) -0.007(7) 0.011(6) -0.028(8)
C7 0.167(11) 0.194(12) 0.070(7) 0.013(8) 0.015(6) 0.041(9)
C8 0.196(12) 0.178(12) 0.124(11) -0.020(9) 0.011(9) 0.055(10)
C9 0.215(13) 0.196(13) 0.103(9) -0.031(9) -0.047(9) 0.081(10)
C10 0.144(9) 0.180(11) 0.076(8) -0.001(8) -0.004(6) 0.052(8)
C11 0.116(7) 0.160(8) 0.077(6) 0.003(6) -0.016(6) -0.003(6)
N1 0.154(8) 0.214(9) 0.051(5) -0.008(6) -0.004(5) 0.011(7)
N2 0.136(7) 0.132(6) 0.048(4) -0.009(4) -0.008(5) -0.005(5)
O1 0.112(4) 0.116(4) 0.062(3) -0.003(3) 0.003(3) 0.017(3)
Pd1 0.1514(11) 0.1514(11) 0.0544(10) 0 0 0
Pd2 0.1217(9) 0.1217(9) 0.0456(8) 0 0 0

loop_
_atom_type_symbol
_atom_type_description
_atom_type_scat_dispersion_real
_atom_type_scat_dispersion_imag
_atom_type_scat_source
C C 0.0033 0.0016 'International Tables Vol C Tables 4.2.6.8 and 6.1.1.4'
H H 0 0 'International Tables Vol C Tables 4.2.6.8 and 6.1.1.4'
N N 0.0061 0.0033 'International Tables Vol C Tables 4.2.6.8 and 6.1.1.4'
O O 0.0106 0.006 'International Tables Vol C Tables 4.2.6.8 and 6.1.1.4'
Pd Pd -0.9988 1.0072 'International Tables Vol C Tables 4.2.6.8 and 6.1.1.4'
S S 0.1246 0.1234 'International Tables Vol C Tables 4.2.6.8 and 6.1.1.4'

loop_
_geom_angle_atom_site_label_1
_geom_angle_atom_site_label_2
_geom_angle_atom_site_label_3
_geom_angle
_geom_angle_site_symmetry_1
_geom_angle_site_symmetry_3
N2 C1 C5 123.3(8) . .
C3 C2 N2 121.8(9) . .
C2 C3 C4 120.2(9) . .
C5 C4 C3 119.8(10) . .
C4 C5 C1 117.7(9) . .
C4 C5 C11 119.9(10) . .
C1 C5 C11 122.3(8) . .
N1 C6 C10 125.9(10) . .
C8 C7 N1 124.0(10) . .
C7 C8 C9 117.8(11) . .
C10 C9 C8 122.3(12) . .
C9 C10 C6 116.5(10) . .
C9 C10 C12A 121.1(15) . .
C6 C10 C12A 122.0(13) . .
C9 C10 C12B 135.4(15) . .
C6 C10 C12B 106.8(14) . .
O1 C11 C5 109.3(7) . .
C6 N1 C7 113.2(11) . .
C6 N1 Pd1 122.7(8) . .
C7 N1 Pd1 123.7(8) . .
C1 N2 C2 116.8(9) . .
C1 N2 Pd2 124.3(7) . .
C2 N2 Pd2 118.4(7) . .
C13A O1 C11 115.5(8) . .
C13B O1 C11 117.1(8) . .
N1 Pd1 N1 89.976(11) . 3
N1 Pd1 N1 89.974(11) . 4
N1 Pd1 N1 177.6(5) 3 4
N1 Pd1 N1 177.6(5) . 2
N1 Pd1 N1 89.975(11) 3 2
N1 Pd1 N1 89.975(11) 4 2
N2 Pd2 N2 89.917(18) . 3
N2 Pd2 N2 89.914(16) . 4
N2 Pd2 N2 175.6(4) 3 4
N2 Pd2 N2 175.6(4) . 2
N2 Pd2 N2 89.915(16) 3 2
N2 Pd2 N2 89.915(17) 4 2
O2A C12A C10 108.7(16) . .
O1 C13A C14A 115.2(10) . .
O1 C13A C18A 124.5(10) . .
C14A C13A C18A 120 . .
C15A C14A C13A 120 . .
C14A C15A C16A 120 . .
C25A C16A C15A 114.0(17) . .
C25A C16A C17A 125.9(17) . .
C15A C16A C17A 120 . .
O6A C17A C18A 116.4(12) . .
O6A C17A C16A 123.1(13) . .
C18A C17A C16A 120 . .
C17A C18A C13A 120 . .
O2A C19A C20A 115.5(13) . .
O2A C19A C24A 124.5(13) . .
C20A C19A C24A 120 . .
C21A C20A C19A 120 . .
C20A C21A C22A 120 . .
C20A C21A O4A 112.2(10) . .
C22A C21A O4A 127.6(10) . .
C23A C22A C21A 120 . .
C23A C22A C25A 117.3(15) . .
C21A C22A C25A 122.6(15) . .
C22A C23A C24A 120 . .
C23A C24A C19A 120 . .
C16A C25A O3A 115(2) . .
C16A C25A C22A 131(2) . .
O3A C25A C22A 113(2) . .
C12A O2A C19A 122.6(17) . .
O2B C12B C10 125(2) . .
O1 C13B C14B 114.6(10) . .
O1 C13B C18B 125.2(10) . .
C14B C13B C18B 120 . .
C15B C14B C13B 120 . .
C14B C15B C16B 120 . .
C17B C16B C15B 120 . .
C17B C16B C25B 115.1(11) . .
C15B C16B C25B 124.6(11) . .
O6B C17B C16B 125.5(10) . .
O6B C17B C18B 114.3(10) . .
C16B C17B C18B 120 . .
C17B C18B C13B 120 . .
O2B C19B C20B 122.5(12) . .
O2B C19B C24B 117.5(12) . .
C20B C19B C24B 120 . .
C19B C20B C21B 120 . .
C22B C21B C20B 120 . .
C22B C21B O4B 119.2(14) . .
C20B C21B O4B 120.0(14) . .
C21B C22B C23B 120 . .
C21B C22B C25B 122.9(12) . .
C23B C22B C25B 116.9(12) . .
C24B C23B C22B 120 . .
C23B C24B C19B 120 . .
O3B C25B C16B 124.9(15) . .
O3B C25B C22B 118.3(15) . .
C16B C25B C22B 116.9(14) . .
C12B O2B C19B 124.9(18) . .

loop_
_geom_bond_atom_site_label_1
_geom_bond_atom_site_label_2
_geom_bond_distance
_geom_bond_site_symmetry_2
C1 N2 1.330(11) .
C1 C5 1.370(11) .
C2 C3 1.305(12) .
C2 N2 1.381(11) .
C3 C4 1.382(12) .
C4 C5 1.346(11) .
C5 C11 1.499(12) .
C6 N1 1.326(12) .
C6 C10 1.412(14) .
C7 C8 1.343(13) .
C7 N1 1.385(13) .
C8 C9 1.391(14) .
C9 C10 1.284(13) .
C10 C12A 1.45(2) .
C10 C12B 1.54(3) .
C11 O1 1.434(8) .
N1 Pd1 1.974(10) .
N2 Pd2 2.020(9) .
O1 C13A 1.346(10) .
O1 C13B 1.353(10) .
Pd1 N1 1.974(10) 3
Pd1 N1 1.974(10) 4
Pd1 N1 1.974(10) 2
Pd2 N2 2.020(9) 3
Pd2 N2 2.020(9) 4
Pd2 N2 2.020(9) 2
C12A O2A 1.37(3) .
C13A C14A 1.39 .
C13A C18A 1.39 .
C14A C15A 1.39 .
C15A C16A 1.39 .
C16A C25A 1.35(3) .
C16A C17A 1.39 .
C17A O6A 1.263(16) .
C17A C18A 1.39 .
C19A O2A 1.38(2) .
C19A C20A 1.39 .
C19A C24A 1.39 .
C20A C21A 1.39 .
C21A C22A 1.39 .
C21A O4A 1.623(18) .
C22A C23A 1.39 .
C22A C25A 1.51(3) .
C23A C24A 1.39 .
C25A O3A 1.38(3) .
C12B O2B 1.18(3) .
C13B C14B 1.39 .
C13B C18B 1.39 .
C14B C15B 1.39 .
C15B C16B 1.39 .
C16B C17B 1.39 .
C16B C25B 1.515(18) .
C17B O6B 1.329(13) .
C17B C18B 1.39 .
C19B O2B 1.294(18) .
C19B C20B 1.39 .
C19B C24B 1.39 .
C20B C21B 1.39 .
C21B C22B 1.39 .
C21B O4B 1.39(3) .
C22B C23B 1.39 .
C22B C25B 1.521(18) .
C23B C24B 1.39 .
C25B O3B 1.190(19) .
